data_2214819
loop_
_publ_author_name
'Yan-Rong Sun'
'Gang Liu'
'Chen-Jiang Liu'
'Ji-De Wang'

_publ_section_title
;
 5-(3-Methyl-5-phenoxy-1-phenylpyrazol-4-yl)-1,3,4-thiadiazol-2-amine
;
_journal_coeditor_code OM2139
_journal_issue 8
_journal_name_full 'Acta Crystallographica Section E'
_journal_page_first o3509
_journal_page_last o3509
_journal_paper_doi 10.1107/S1600536807034009
_journal_volume 63
_journal_year 2007
_chemical_formula_iupac 'C18 H15 N5 O S'
_chemical_formula_moiety 'C18 H15 N5 O S'
_chemical_formula_sum 'C18 H15 N5 O S'
_chemical_formula_weight 349.41
_chemical_melting_point 498
_chemical_name_systematic
;
5-(3-Methyl-5-phenoxy-1-phenylpyrazol-4-yl)-1,3,4-thiadiazol-2-amine
;
_space_group_IT_number 14
_symmetry_cell_setting monoclinic
_symmetry_space_group_name_Hall '-P 2ybc'
_symmetry_space_group_name_H-M 'P 1 21/c 1'
_atom_sites_solution_hydrogens geom
_atom_sites_solution_primary direct
_atom_sites_solution_secondary difmap
_cell_angle_alpha 90.00
_cell_angle_beta 114.8460(10)
_cell_angle_gamma 90.00
_cell_formula_units_Z 8
_cell_length_a 20.2987(5)
_cell_length_b 9.6934(3)
_cell_length_c 19.0726(6)
_cell_measurement_reflns_used 26663
_cell_measurement_temperature 153(2)
_cell_measurement_theta_max 27.49
_cell_measurement_theta_min 3.00
_cell_volume 3405.43(17)
_computing_cell_refinement RAPID-AUTO
_computing_data_collection 'RAPID-AUTO (Rigaku, 2004)'
_computing_data_reduction RAPID-AUTO
_computing_molecular_graphics 'ORTEP-3(Farrugia, 1997)'
_computing_publication_material 'WinGX (Farrugia, 1999)'
_computing_structure_refinement 'SHELXL97 (Sheldrick, 1997)'
_computing_structure_solution 'SHELXS97 (Sheldrick, 1997)'
_diffrn_ambient_temperature 153(2)
_diffrn_measured_fraction_theta_full 0.994
_diffrn_measured_fraction_theta_max 0.994
_diffrn_measurement_device_type 'Rigaku R-AXIS SPIDER'
_diffrn_measurement_method \w
_diffrn_radiation_monochromator graphite
_diffrn_radiation_source 'fine-focus sealed tube'
_diffrn_radiation_type MoK\a
_diffrn_radiation_wavelength 0.71073
_diffrn_reflns_av_R_equivalents 0.0197
_diffrn_reflns_av_sigmaI/netI 0.0174
_diffrn_reflns_limit_h_max 26
_diffrn_reflns_limit_h_min -24
_diffrn_reflns_limit_k_max 12
_diffrn_reflns_limit_k_min -12
_diffrn_reflns_limit_l_max 23
_diffrn_reflns_limit_l_min -24
_diffrn_reflns_number 32693
_diffrn_reflns_theta_full 27.48
_diffrn_reflns_theta_max 27.48
_diffrn_reflns_theta_min 3.00
_diffrn_standards_decay_% 0
_diffrn_standards_interval_count 0
_diffrn_standards_interval_time 0
_diffrn_standards_number 0
_exptl_absorpt_coefficient_mu 0.206
_exptl_absorpt_correction_T_max 0.9388
_exptl_absorpt_correction_T_min 0.8758
_exptl_absorpt_correction_type empirical
_exptl_absorpt_process_details '(ABSCOR; Higashi, 1995)'
_exptl_crystal_colour colorless
_exptl_crystal_density_diffrn 1.363
_exptl_crystal_density_method 'not measured'
_exptl_crystal_description block
_exptl_crystal_F_000 1456
_exptl_crystal_size_max 0.66
_exptl_crystal_size_mid 0.43
_exptl_crystal_size_min 0.31
_refine_diff_density_max 0.242
_refine_diff_density_min -0.410
_refine_ls_extinction_method none
_refine_ls_goodness_of_fit_ref 1.052
_refine_ls_hydrogen_treatment constr
_refine_ls_matrix_type full
_refine_ls_number_parameters 453
_refine_ls_number_reflns 7772
_refine_ls_number_restraints 0
_refine_ls_restrained_S_all 1.052
_refine_ls_R_factor_all 0.0412
_refine_ls_R_factor_gt 0.0358
_refine_ls_shift/su_max 0.001
_refine_ls_shift/su_mean 0.000
_refine_ls_structure_factor_coef Fsqd
_refine_ls_weighting_details 'calc w=1/[\s^2^(Fo^2^)+(0.0577P)^2^+0.8824P] where P=(Fo^2^+2Fc^2^)/3'
_refine_ls_weighting_scheme calc
_refine_ls_wR_factor_gt 0.0976
_refine_ls_wR_factor_ref 0.1009
_reflns_number_gt 6769
_reflns_number_total 7772
_reflns_threshold_expression I>2\s(I)
_cod_data_source_file om2139.cif
_cod_data_source_block I
_cod_original_sg_symbol_H-M 'P 21/c'
_cod_database_code 2214819
_cod_database_fobs_code 2214819

loop_
_symmetry_equiv_pos_as_xyz
'x, y, z'
'-x, y+1/2, -z+1/2'
'-x, -y, -z'
'x, -y-1/2, z-1/2'

loop_
_atom_site_type_symbol
_atom_site_label
_atom_site_fract_x
_atom_site_fract_y
_atom_site_fract_z
_atom_site_U_iso_or_equiv
_atom_site_adp_type
_atom_site_calc_flag
_atom_site_refinement_flags
_atom_site_occupancy
S S1 0.430303(16) 0.79622(3) 0.268570(16) 0.02420(8) Uani d . 1
S S2 0.053694(17) 0.72302(4) 0.263009(18) 0.03485(10) Uani d . 1
O O1 0.52710(4) 0.88205(9) 0.18168(5) 0.02343(18) Uani d . 1
O O2 -0.04172(5) 0.82952(9) 0.34655(5) 0.02735(19) Uani d . 1
N N1 0.33984(6) 0.79945(13) 0.34137(6) 0.0323(3) Uani d . 1
H H1A 0.2967 0.7916 0.3416 0.039 Uiso calc R 1
H H1B 0.3779 0.8193 0.3844 0.039 Uiso calc R 1
N N2 0.29285(6) 0.75129(12) 0.20940(6) 0.0250(2) Uani d . 1
N N3 0.31332(5) 0.73761(11) 0.14935(6) 0.0236(2) Uani d . 1
N N4 0.43532(5) 0.68631(11) 0.01202(6) 0.0234(2) Uani d . 1
N N5 0.49192(5) 0.76583(11) 0.06123(6) 0.0225(2) Uani d . 1
N N6 0.14095(6) 0.71887(15) 0.18704(7) 0.0384(3) Uani d . 1
H H6A 0.1835 0.7101 0.1857 0.046 Uiso calc R 1
H H6B 0.1017 0.7308 0.1439 0.046 Uiso calc R 1
N N7 0.19232(6) 0.69641(13) 0.32166(6) 0.0295(2) Uani d . 1
N N8 0.17298(6) 0.68692(12) 0.38289(6) 0.0285(2) Uani d . 1
N N9 0.05654(5) 0.67127(12) 0.52749(6) 0.0269(2) Uani d . 1
N N10 -0.00125(5) 0.74338(12) 0.47454(6) 0.0249(2) Uani d . 1
C C1 0.58095(6) 0.93578(13) 0.06074(7) 0.0267(3) Uani d . 1
H H1C 0.5691 0.9941 0.0938 0.032 Uiso calc R 1
C C2 0.63228(7) 0.97676(15) 0.03447(8) 0.0316(3) Uani d . 1
H H2B 0.6565 1.0627 0.0506 0.038 Uiso calc R 1
C C3 0.64825(8) 0.89297(16) -0.01502(9) 0.0380(3) Uani d . 1
H H3B 0.6829 0.9219 -0.0333 0.046 Uiso calc R 1
C C4 0.61364(9) 0.76660(17) -0.03796(10) 0.0414(3) Uani d . 1
H H4B 0.6242 0.7099 -0.0726 0.050 Uiso calc R 1
C C5 0.56374(8) 0.72254(15) -0.01070(8) 0.0334(3) Uani d . 1
H H5A 0.5412 0.6348 -0.0251 0.040 Uiso calc R 1
C C6 0.54718(6) 0.80857(13) 0.03806(7) 0.0235(2) Uani d . 1
C C7 0.32015(7) 0.59679(14) 0.00612(7) 0.0283(3) Uani d . 1
H H7B 0.3224 0.5393 -0.0351 0.042 Uiso calc R 1
H H7C 0.2798 0.6622 -0.0161 0.042 Uiso calc R 1
H H7D 0.3126 0.5380 0.0439 0.042 Uiso calc R 1
C C8 0.38972(6) 0.67421(12) 0.04516(6) 0.0218(2) Uani d . 1
C C9 0.41636(6) 0.74462(12) 0.11713(6) 0.0212(2) Uani d . 1
C C10 0.48134(6) 0.80017(12) 0.12464(6) 0.0209(2) Uani d . 1
C C11 0.59244(6) 0.82460(12) 0.23525(6) 0.0206(2) Uani d . 1
C C12 0.60255(7) 0.68515(13) 0.25028(8) 0.0289(3) Uani d . 1
H H12A 0.5653 0.6208 0.2227 0.035 Uiso calc R 1
C C13 0.66881(8) 0.64136(15) 0.30706(8) 0.0342(3) Uani d . 1
H H13A 0.6770 0.5457 0.3182 0.041 Uiso calc R 1
C C14 0.72283(7) 0.73517(15) 0.34745(8) 0.0324(3) Uani d . 1
H H14A 0.7677 0.7042 0.3864 0.039 Uiso calc R 1
C C15 0.71116(7) 0.87414(15) 0.33085(8) 0.0334(3) Uani d . 1
H H15A 0.7482 0.9389 0.3583 0.040 Uiso calc R 1
C C16 0.64566(7) 0.91945(13) 0.27442(7) 0.0288(3) Uani d . 1
H H16A 0.6376 1.0150 0.2629 0.035 Uiso calc R 1
C C17 0.38236(6) 0.75766(12) 0.17010(6) 0.0208(2) Uani d . 1
C C18 0.34753(7) 0.78104(12) 0.27530(7) 0.0236(2) Uani d . 1
C C19 -0.08683(7) 0.92639(14) 0.46842(8) 0.0306(3) Uani d . 1
H H19A -0.0778 0.9722 0.4293 0.037 Uiso calc R 1
C C20 -0.13382(7) 0.98335(16) 0.49647(8) 0.0371(3) Uani d . 1
H H20A -0.1574 1.0683 0.4760 0.044 Uiso calc R 1
C C21 -0.14653(8) 0.9176(2) 0.55371(9) 0.0460(4) Uani d . 1
H H21A -0.1782 0.9578 0.5731 0.055 Uiso calc R 1
C C22 -0.11300(8) 0.7928(2) 0.58291(9) 0.0484(4) Uani d . 1
H H22A -0.1219 0.7475 0.6223 0.058 Uiso calc R 1
C C23 -0.06649(7) 0.73330(17) 0.55515(8) 0.0360(3) Uani d . 1
H H23A -0.0440 0.6471 0.5747 0.043 Uiso calc R 1
C C24 -0.05322(6) 0.80151(14) 0.49835(7) 0.0261(3) Uani d . 1
C C25 0.16923(7) 0.56799(15) 0.53478(8) 0.0318(3) Uani d . 1
H H25A 0.1701 0.5290 0.5826 0.048 Uiso calc R 1
H H25B 0.2101 0.6317 0.5473 0.048 Uiso calc R 1
H H25C 0.1731 0.4934 0.5020 0.048 Uiso calc R 1
C C26 0.09973(6) 0.64382(13) 0.49282(7) 0.0248(2) Uani d . 1
C C27 0.07052(6) 0.69711(13) 0.41642(7) 0.0238(2) Uani d . 1
C C28 0.00615(6) 0.75820(13) 0.40755(7) 0.0238(2) Uani d . 1
C C29 -0.10629(6) 0.76360(14) 0.29741(7) 0.0249(2) Uani d . 1
C C30 -0.11821(7) 0.62435(15) 0.29970(9) 0.0356(3) Uani d . 1
H H30A -0.0826 0.5666 0.3365 0.043 Uiso calc R 1
C C31 -0.18401(9) 0.57004(19) 0.24642(10) 0.0491(4) Uani d . 1
H H31A -0.1932 0.4741 0.2471 0.059 Uiso calc R 1
C C32 -0.23534(8) 0.6529(2) 0.19326(9) 0.0497(4) Uani d . 1
H H32A -0.2797 0.6145 0.1571 0.060 Uiso calc R 1
C C33 -0.22249(8) 0.7914(2) 0.19243(9) 0.0504(5) Uani d . 1
H H33A -0.2583 0.8489 0.1557 0.061 Uiso calc R 1
C C34 -0.15764(8) 0.84882(17) 0.24470(8) 0.0378(3) Uani d . 1
H H34A -0.1489 0.9450 0.2441 0.045 Uiso calc R 1
C C35 0.10357(6) 0.69930(13) 0.36219(7) 0.0242(2) Uani d . 1
C C36 0.13585(7) 0.71394(14) 0.25529(7) 0.0280(3) Uani d . 1

loop_
_atom_site_aniso_label
_atom_site_aniso_U_11
_atom_site_aniso_U_22
_atom_site_aniso_U_33
_atom_site_aniso_U_12
_atom_site_aniso_U_13
_atom_site_aniso_U_23
S1 0.02217(15) 0.03248(17) 0.01766(15) -0.00192(11) 0.00807(12) -0.00262(11)
S2 0.02132(15) 0.0625(2) 0.01953(16) 0.00335(14) 0.00740(13) 0.00420(14)
O1 0.0210(4) 0.0248(4) 0.0194(4) 0.0012(3) 0.0036(3) -0.0025(3)
O2 0.0248(4) 0.0307(5) 0.0223(4) 0.0007(3) 0.0059(4) 0.0038(3)
N1 0.0266(5) 0.0531(7) 0.0187(5) 0.0006(5) 0.0112(4) -0.0021(5)
N2 0.0228(5) 0.0347(6) 0.0186(5) 0.0040(4) 0.0098(4) 0.0025(4)
N3 0.0222(5) 0.0309(5) 0.0181(5) 0.0034(4) 0.0090(4) 0.0021(4)
N4 0.0203(5) 0.0300(5) 0.0181(5) -0.0027(4) 0.0064(4) -0.0027(4)
N5 0.0190(5) 0.0291(5) 0.0184(5) -0.0018(4) 0.0070(4) -0.0017(4)
N6 0.0264(6) 0.0677(9) 0.0219(6) 0.0031(5) 0.0110(5) 0.0056(5)
N7 0.0234(5) 0.0446(7) 0.0214(5) 0.0003(4) 0.0102(4) 0.0019(4)
N8 0.0228(5) 0.0421(6) 0.0203(5) -0.0014(4) 0.0088(4) 0.0003(4)
N9 0.0213(5) 0.0372(6) 0.0192(5) 0.0019(4) 0.0058(4) 0.0016(4)
N10 0.0194(5) 0.0349(6) 0.0189(5) 0.0014(4) 0.0065(4) 0.0007(4)
C1 0.0248(6) 0.0296(6) 0.0249(6) 0.0019(5) 0.0094(5) 0.0029(5)
C2 0.0276(6) 0.0338(7) 0.0319(7) -0.0019(5) 0.0111(5) 0.0075(5)
C3 0.0332(7) 0.0480(9) 0.0409(8) -0.0021(6) 0.0235(6) 0.0069(6)
C4 0.0443(8) 0.0474(9) 0.0465(9) -0.0021(7) 0.0328(8) -0.0055(7)
C5 0.0348(7) 0.0354(7) 0.0379(7) -0.0032(5) 0.0230(6) -0.0048(6)
C6 0.0190(5) 0.0310(6) 0.0209(6) 0.0022(4) 0.0088(5) 0.0045(5)
C7 0.0250(6) 0.0360(7) 0.0230(6) -0.0064(5) 0.0094(5) -0.0040(5)
C8 0.0215(5) 0.0261(6) 0.0166(5) 0.0001(4) 0.0066(4) 0.0007(4)
C9 0.0213(5) 0.0251(6) 0.0165(5) 0.0014(4) 0.0071(4) 0.0016(4)
C10 0.0205(5) 0.0236(5) 0.0167(5) 0.0020(4) 0.0059(4) 0.0006(4)
C11 0.0196(5) 0.0254(6) 0.0165(5) 0.0011(4) 0.0073(4) -0.0005(4)
C12 0.0289(6) 0.0244(6) 0.0284(6) -0.0028(5) 0.0070(5) 0.0001(5)
C13 0.0364(7) 0.0276(6) 0.0333(7) 0.0070(5) 0.0096(6) 0.0044(5)
C14 0.0245(6) 0.0436(8) 0.0243(6) 0.0088(5) 0.0055(5) 0.0011(5)
C15 0.0241(6) 0.0394(8) 0.0292(7) -0.0045(5) 0.0038(5) -0.0072(6)
C16 0.0283(6) 0.0247(6) 0.0285(6) -0.0015(5) 0.0070(5) -0.0028(5)
C17 0.0220(5) 0.0232(5) 0.0161(5) 0.0021(4) 0.0070(4) 0.0017(4)
C18 0.0246(6) 0.0260(6) 0.0214(6) 0.0039(4) 0.0110(5) 0.0031(4)
C19 0.0246(6) 0.0352(7) 0.0295(7) -0.0037(5) 0.0089(5) -0.0052(5)
C20 0.0254(6) 0.0434(8) 0.0360(8) 0.0026(6) 0.0066(6) -0.0123(6)
C21 0.0279(7) 0.0770(12) 0.0327(8) 0.0111(7) 0.0124(6) -0.0084(7)
C22 0.0328(7) 0.0861(13) 0.0318(8) 0.0097(8) 0.0191(7) 0.0092(8)
C23 0.0266(6) 0.0548(9) 0.0276(7) 0.0049(6) 0.0123(6) 0.0064(6)
C24 0.0180(5) 0.0374(7) 0.0216(6) -0.0028(5) 0.0070(5) -0.0061(5)
C25 0.0244(6) 0.0430(8) 0.0245(6) 0.0050(5) 0.0068(5) 0.0028(5)
C26 0.0212(5) 0.0312(6) 0.0196(5) -0.0021(5) 0.0063(5) -0.0018(5)
C27 0.0213(5) 0.0296(6) 0.0189(6) -0.0020(4) 0.0070(5) -0.0017(4)
C28 0.0211(5) 0.0293(6) 0.0189(6) -0.0021(4) 0.0063(5) -0.0004(4)
C29 0.0214(5) 0.0349(7) 0.0181(5) 0.0048(5) 0.0081(5) -0.0011(5)
C30 0.0286(6) 0.0337(7) 0.0373(7) 0.0028(5) 0.0069(6) -0.0039(6)
C31 0.0389(8) 0.0492(10) 0.0530(10) -0.0079(7) 0.0133(8) -0.0193(8)
C32 0.0275(7) 0.0824(13) 0.0322(8) -0.0039(8) 0.0056(6) -0.0215(8)
C33 0.0302(7) 0.0860(14) 0.0261(7) 0.0194(8) 0.0031(6) 0.0071(8)
C34 0.0354(7) 0.0438(8) 0.0304(7) 0.0124(6) 0.0102(6) 0.0085(6)
C35 0.0228(5) 0.0294(6) 0.0184(5) -0.0013(4) 0.0066(5) -0.0016(4)
C36 0.0244(6) 0.0373(7) 0.0230(6) 0.0000(5) 0.0106(5) 0.0010(5)

loop_
_atom_type_symbol
_atom_type_description
_atom_type_scat_dispersion_real
_atom_type_scat_dispersion_imag
_atom_type_scat_source
C C 0.0033 0.0016 'International Tables Vol C Tables 4.2.6.8 and 6.1.1.4'
H H 0.0000 0.0000 'International Tables Vol C Tables 4.2.6.8 and 6.1.1.4'
N N 0.0061 0.0033 'International Tables Vol C Tables 4.2.6.8 and 6.1.1.4'
O O 0.0106 0.0060 'International Tables Vol C Tables 4.2.6.8 and 6.1.1.4'
S S 0.1246 0.1234 'International Tables Vol C Tables 4.2.6.8 and 6.1.1.4'

loop_
_geom_angle_atom_site_label_1
_geom_angle_atom_site_label_2
_geom_angle_atom_site_label_3
_geom_angle
C18 S1 C17 86.71(5)
C36 S2 C35 86.84(6)
C10 O1 C11 118.17(9)
C28 O2 C29 118.28(10)
C18 N1 H1A 120.0
C18 N1 H1B 120.0
H1A N1 H1B 120.0
C18 N2 N3 112.82(10)
C17 N3 N2 113.26(10)
C8 N4 N5 105.94(9)
C10 N5 N4 110.28(9)
C10 N5 C6 130.08(10)
N4 N5 C6 119.42(9)
C36 N6 H6A 120.0
C36 N6 H6B 120.0
H6A N6 H6B 120.0
C36 N7 N8 112.34(10)
C35 N8 N7 113.19(10)
C26 N9 N10 105.92(10)
C28 N10 N9 110.37(10)
C28 N10 C24 130.33(11)
N9 N10 C24 118.92(10)
C6 C1 C2 119.22(12)
C6 C1 H1C 120.4
C2 C1 H1C 120.4
C3 C2 C1 120.27(13)
C3 C2 H2B 119.9
C1 C2 H2B 119.9
C2 C3 C4 120.04(12)
C2 C3 H3B 120.0
C4 C3 H3B 120.0
C5 C4 C3 120.43(14)
C5 C4 H4B 119.8
C3 C4 H4B 119.8
C4 C5 C6 119.08(13)
C4 C5 H5A 120.5
C6 C5 H5A 120.5
C1 C6 C5 120.93(11)
C1 C6 N5 120.67(11)
C5 C6 N5 118.33(11)
C8 C7 H7B 109.5
C8 C7 H7C 109.5
H7B C7 H7C 109.5
C8 C7 H7D 109.5
H7B C7 H7D 109.5
H7C C7 H7D 109.5
N4 C8 C9 111.05(10)
N4 C8 C7 120.65(10)
C9 C8 C7 128.29(10)
C10 C9 C8 104.34(10)
C10 C9 C17 127.61(11)
C8 C9 C17 128.04(11)
O1 C10 N5 123.32(10)
O1 C10 C9 128.20(10)
N5 C10 C9 108.38(10)
C16 C11 C12 121.86(11)
C16 C11 O1 114.58(10)
C12 C11 O1 123.52(11)
C11 C12 C13 118.12(12)
C11 C12 H12A 120.9
C13 C12 H12A 120.9
C14 C13 C12 120.90(13)
C14 C13 H13A 119.6
C12 C13 H13A 119.6
C15 C14 C13 119.61(12)
C15 C14 H14A 120.2
C13 C14 H14A 120.2
C14 C15 C16 120.25(12)
C14 C15 H15A 119.9
C16 C15 H15A 119.9
C11 C16 C15 119.26(12)
C11 C16 H16A 120.4
C15 C16 H16A 120.4
N3 C17 C9 122.87(10)
N3 C17 S1 113.56(8)
C9 C17 S1 123.54(9)
N2 C18 N1 122.82(11)
N2 C18 S1 113.65(9)
N1 C18 S1 123.52(10)
C20 C19 C24 119.10(13)
C20 C19 H19A 120.4
C24 C19 H19A 120.4
C21 C20 C19 120.55(14)
C21 C20 H20A 119.7
C19 C20 H20A 119.7
C20 C21 C22 119.89(13)
C20 C21 H21A 120.1
C22 C21 H21A 120.1
C21 C22 C23 120.51(15)
C21 C22 H22A 119.7
C23 C22 H22A 119.7
C22 C23 C24 119.09(15)
C22 C23 H23A 120.5
C24 C23 H23A 120.5
C23 C24 C19 120.84(12)
C23 C24 N10 118.13(12)
C19 C24 N10 120.95(11)
C26 C25 H25A 109.5
C26 C25 H25B 109.5
H25A C25 H25B 109.5
C26 C25 H25C 109.5
H25A C25 H25C 109.5
H25B C25 H25C 109.5
N9 C26 C27 111.09(11)
N9 C26 C25 120.35(11)
C27 C26 C25 128.55(11)
C28 C27 C26 104.34(10)
C28 C27 C35 127.21(11)
C26 C27 C35 128.21(11)
O2 C28 N10 122.78(11)
O2 C28 C27 128.84(11)
N10 C28 C27 108.27(11)
C30 C29 C34 121.48(13)
C30 C29 O2 123.56(11)
C34 C29 O2 114.95(12)
C29 C30 C31 118.28(14)
C29 C30 H30A 120.9
C31 C30 H30A 120.9
C32 C31 C30 121.03(17)
C32 C31 H31A 119.5
C30 C31 H31A 119.5
C31 C32 C33 119.66(15)
C31 C32 H32A 120.2
C33 C32 H32A 120.2
C32 C33 C34 120.81(15)
C32 C33 H33A 119.6
C34 C33 H33A 119.6
C29 C34 C33 118.74(15)
C29 C34 H34A 120.6
C33 C34 H34A 120.6
N8 C35 C27 123.33(11)
N8 C35 S2 113.75(9)
C27 C35 S2 122.91(9)
N7 C36 N6 123.00(12)
N7 C36 S2 113.89(9)
N6 C36 S2 123.06(10)

loop_
_geom_bond_atom_site_label_1
_geom_bond_atom_site_label_2
_geom_bond_distance
S1 C18 1.7442(12)
S1 C17 1.7545(12)
S2 C36 1.7370(13)
S2 C35 1.7454(12)
O1 C10 1.3517(14)
O1 C11 1.4050(14)
O2 C28 1.3512(15)
O2 C29 1.4043(15)
N1 C18 1.3452(15)
N1 H1A 0.8800
N1 H1B 0.8800
N2 C18 1.3124(16)
N2 N3 1.3791(13)
N3 C17 1.3007(15)
N4 C8 1.3272(15)
N4 N5 1.3743(14)
N5 C10 1.3556(15)
N5 C6 1.4288(15)
N6 C36 1.3493(17)
N6 H6A 0.8800
N6 H6B 0.8800
N7 C36 1.3136(17)
N7 N8 1.3826(14)
N8 C35 1.2991(16)
N9 C26 1.3279(16)
N9 N10 1.3744(14)
N10 C28 1.3555(15)
N10 C24 1.4279(15)
C1 C6 1.3887(18)
C1 C2 1.3904(17)
C1 H1C 0.9500
C2 C3 1.383(2)
C2 H2B 0.9500
C3 C4 1.388(2)
C3 H3B 0.9500
C4 C5 1.3859(19)
C4 H4B 0.9500
C5 C6 1.3915(18)
C5 H5A 0.9500
C7 C8 1.4927(16)
C7 H7B 0.9800
C7 H7C 0.9800
C7 H7D 0.9800
C8 C9 1.4207(16)
C9 C10 1.3755(16)
C9 C17 1.4488(15)
C11 C16 1.3757(17)
C11 C12 1.3791(17)
C12 C13 1.3922(18)
C12 H12A 0.9500
C13 C14 1.383(2)
C13 H13A 0.9500
C14 C15 1.381(2)
C14 H14A 0.9500
C15 C16 1.3844(18)
C15 H15A 0.9500
C16 H16A 0.9500
C19 C20 1.3892(18)
C19 C24 1.3891(19)
C19 H19A 0.9500
C20 C21 1.379(2)
C20 H20A 0.9500
C21 C22 1.385(3)
C21 H21A 0.9500
C22 C23 1.387(2)
C22 H22A 0.9500
C23 C24 1.3888(19)
C23 H23A 0.9500
C25 C26 1.4908(17)
C25 H25A 0.9800
C25 H25B 0.9800
C25 H25C 0.9800
C26 C27 1.4198(17)
C27 C28 1.3787(17)
C27 C35 1.4503(16)
C29 C30 1.375(2)
C29 C34 1.3781(18)
C30 C31 1.398(2)
C30 H30A 0.9500
C31 C32 1.368(3)
C31 H31A 0.9500
C32 C33 1.369(3)
C32 H32A 0.9500
C33 C34 1.391(2)
C33 H33A 0.9500
C34 H34A 0.9500

loop_
_geom_hbond_atom_site_label_D
_geom_hbond_atom_site_label_H
_geom_hbond_atom_site_label_A
_geom_hbond_site_symmetry_A
_geom_hbond_distance_DH
_geom_hbond_distance_HA
_geom_hbond_distance_DA
_geom_hbond_angle_DHA
N1 H1A N7 . 0.88 2.19 3.0266(16) 157.8
N1 H1B N4 4_576 0.88 2.21 3.0113(15) 150.4
N6 H6A N2 . 0.88 2.11 2.9467(15) 159.1
N6 H6B N9 4_575 0.88 2.23 2.9915(16) 145.0

loop_
_geom_torsion_atom_site_label_1
_geom_torsion_atom_site_label_2
_geom_torsion_atom_site_label_3
_geom_torsion_atom_site_label_4
_geom_torsion
C18 N2 N3 C17 -0.36(15)
C8 N4 N5 C10 0.95(13)
C8 N4 N5 C6 -174.12(10)
C36 N7 N8 C35 -0.94(17)
C26 N9 N10 C28 0.83(14)
C26 N9 N10 C24 -172.83(11)
C6 C1 C2 C3 1.42(19)
C1 C2 C3 C4 -0.8(2)
C2 C3 C4 C5 -0.9(2)
C3 C4 C5 C6 2.0(2)
C2 C1 C6 C5 -0.36(19)
C2 C1 C6 N5 -177.25(11)
C4 C5 C6 C1 -1.3(2)
C4 C5 C6 N5 175.65(13)
C10 N5 C6 C1 -27.86(19)
N4 N5 C6 C1 146.09(11)
C10 N5 C6 C5 155.17(13)
N4 N5 C6 C5 -30.88(17)
N5 N4 C8 C9 -0.65(13)
N5 N4 C8 C7 178.21(11)
N4 C8 C9 C10 0.12(14)
C7 C8 C9 C10 -178.63(12)
N4 C8 C9 C17 179.00(11)
C7 C8 C9 C17 0.3(2)
C11 O1 C10 N5 -77.24(14)
C11 O1 C10 C9 106.74(14)
N4 N5 C10 O1 -177.60(10)
C6 N5 C10 O1 -3.22(19)
N4 N5 C10 C9 -0.90(13)
C6 N5 C10 C9 173.49(11)
C8 C9 C10 O1 176.97(11)
C17 C9 C10 O1 -1.9(2)
C8 C9 C10 N5 0.47(13)
C17 C9 C10 N5 -178.42(11)
C10 O1 C11 C16 159.41(10)
C10 O1 C11 C12 -22.92(16)
C16 C11 C12 C13 0.19(19)
O1 C11 C12 C13 -177.32(11)
C11 C12 C13 C14 0.3(2)
C12 C13 C14 C15 -0.5(2)
C13 C14 C15 C16 0.3(2)
C12 C11 C16 C15 -0.36(19)
O1 C11 C16 C15 177.35(11)
C14 C15 C16 C11 0.1(2)
N2 N3 C17 C9 178.14(11)
N2 N3 C17 S1 0.10(13)
C10 C9 C17 N3 159.30(12)
C8 C9 C17 N3 -19.3(2)
C10 C9 C17 S1 -22.85(18)
C8 C9 C17 S1 158.51(10)
C18 S1 C17 N3 0.12(10)
C18 S1 C17 C9 -177.90(11)
N3 N2 C18 N1 179.75(11)
N3 N2 C18 S1 0.46(14)
C17 S1 C18 N2 -0.33(10)
C17 S1 C18 N1 -179.62(12)
C24 C19 C20 C21 0.5(2)
C19 C20 C21 C22 -0.9(2)
C20 C21 C22 C23 0.2(3)
C21 C22 C23 C24 0.8(2)
C22 C23 C24 C19 -1.1(2)
C22 C23 C24 N10 175.63(13)
C20 C19 C24 C23 0.46(19)
C20 C19 C24 N10 -176.23(11)
C28 N10 C24 C23 156.26(13)
N9 N10 C24 C23 -31.54(17)
C28 N10 C24 C19 -27.0(2)
N9 N10 C24 C19 145.24(12)
N10 N9 C26 C27 -0.30(14)
N10 N9 C26 C25 178.83(11)
N9 C26 C27 C28 -0.31(14)
C25 C26 C27 C28 -179.36(13)
N9 C26 C27 C35 174.30(12)
C25 C26 C27 C35 -4.7(2)
C29 O2 C28 N10 -80.86(15)
C29 O2 C28 C27 103.48(15)
N9 N10 C28 O2 -177.49(11)
C24 N10 C28 O2 -4.8(2)
N9 N10 C28 C27 -1.05(14)
C24 N10 C28 C27 171.67(12)
C26 C27 C28 O2 176.96(12)
C35 C27 C28 O2 2.3(2)
C26 C27 C28 N10 0.81(14)
C35 C27 C28 N10 -173.88(12)
C28 O2 C29 C30 -11.62(17)
C28 O2 C29 C34 169.42(11)
C34 C29 C30 C31 0.5(2)
O2 C29 C30 C31 -178.34(13)
C29 C30 C31 C32 0.0(2)
C30 C31 C32 C33 -0.5(2)
C31 C32 C33 C34 0.4(2)
C30 C29 C34 C33 -0.6(2)
O2 C29 C34 C33 178.33(12)
C32 C33 C34 C29 0.2(2)
N7 N8 C35 C27 -178.05(11)
N7 N8 C35 S2 0.50(15)
C28 C27 C35 N8 153.50(13)
C26 C27 C35 N8 -19.9(2)
C28 C27 C35 S2 -24.92(18)
C26 C27 C35 S2 161.64(11)
C36 S2 C35 N8 0.03(11)
C36 S2 C35 C27 178.59(11)
N8 N7 C36 N6 -176.50(13)
N8 N7 C36 S2 0.97(15)
C35 S2 C36 N7 -0.58(11)
C35 S2 C36 N6 176.89(13)

loop_
_cod_related_entry_id
_cod_related_entry_database
_cod_related_entry_code
1 ChemSpider 24738201
